data_4504746
loop_
_publ_author_name
'Custelcean, Radu'
'Moyer, Bruce A.'
'Bryantsev, Vyacheslav S.'
'Hay, Benjamin P.'

_publ_section_title
;
 Anion Coordination in Metal&#x2212;Organic Frameworks Functionalized with
 Urea Hydrogen-Bonding Groups
;
_journal_issue 2
_journal_name_full 'Crystal Growth &amp; Design'
_journal_page_first 555
_journal_paper_doi 10.1021/cg0505057
_journal_volume 6
_journal_year 2006
_chemical_formula_sum 'C31 H23 Ag N8 O5 S'
_chemical_formula_weight 727.50
_chemical_name_common 8
_chemical_name_systematic
; 
 ? 
;
_space_group_IT_number 9
_symmetry_cell_setting monoclinic
_symmetry_space_group_name_Hall 'C -2yc'
_symmetry_space_group_name_H-M 'C 1 c 1'
_atom_sites_solution_hydrogens geom
_atom_sites_solution_primary direct
_atom_sites_solution_secondary difmap
_audit_creation_method SHELXL-97
_cell_angle_alpha 90.00
_cell_angle_beta 133.038(2)
_cell_angle_gamma 90.00
_cell_formula_units_Z 4
_cell_length_a 18.6418(17)
_cell_length_b 16.8069(15)
_cell_length_c 13.1229(12)
_cell_measurement_temperature 173(2)
_cell_volume 3005.1(5)
_computing_structure_refinement 'SHELXL-97 (Sheldrick, 1997)'
_computing_structure_solution 'SHELXS-97 (Sheldrick, 1990)'
_diffrn_ambient_temperature 173(2)
_diffrn_measured_fraction_theta_full 0.999
_diffrn_measured_fraction_theta_max 0.999
_diffrn_radiation_monochromator graphite
_diffrn_radiation_source 'fine-focus sealed tube'
_diffrn_radiation_type MoK\a
_diffrn_radiation_wavelength 0.71073
_diffrn_reflns_av_R_equivalents 0.0180
_diffrn_reflns_av_sigmaI/netI 0.0233
_diffrn_reflns_limit_h_max 24
_diffrn_reflns_limit_h_min -24
_diffrn_reflns_limit_k_max 22
_diffrn_reflns_limit_k_min -22
_diffrn_reflns_limit_l_max 17
_diffrn_reflns_limit_l_min -17
_diffrn_reflns_number 17034
_diffrn_reflns_theta_full 28.28
_diffrn_reflns_theta_max 28.28
_diffrn_reflns_theta_min 1.92
_exptl_absorpt_coefficient_mu 0.796
_exptl_absorpt_correction_T_max 0.8506
_exptl_absorpt_correction_T_min 0.6641
_exptl_absorpt_correction_type empirical
_exptl_crystal_density_diffrn 1.608
_exptl_crystal_density_method 'not measured'
_exptl_crystal_F_000 1472
_exptl_crystal_size_max 0.56
_exptl_crystal_size_mid 0.35
_exptl_crystal_size_min 0.21
_refine_diff_density_max 0.521
_refine_diff_density_min -0.264
_refine_diff_density_rms 0.049
_refine_ls_abs_structure_details 'Flack H D (1983), Acta Cryst. A39, 876-881'
_refine_ls_abs_structure_Flack 0.00(6)
_refine_ls_extinction_method none
_refine_ls_goodness_of_fit_ref 1.074
_refine_ls_hydrogen_treatment calc
_refine_ls_matrix_type full
_refine_ls_number_parameters 417
_refine_ls_number_reflns 7347
_refine_ls_number_restraints 2
_refine_ls_restrained_S_all 1.074
_refine_ls_R_factor_all 0.0256
_refine_ls_R_factor_gt 0.0250
_refine_ls_shift/su_max 0.009
_refine_ls_shift/su_mean 0.000
_refine_ls_structure_factor_coef Fsqd
_refine_ls_weighting_details 'calc w=1/[\s^2^(Fo^2^)+(0.0307P)^2^+1.2655P] where P=(Fo^2^+2Fc^2^)/3'
_refine_ls_weighting_scheme calc
_refine_ls_wR_factor_gt 0.0602
_refine_ls_wR_factor_ref 0.0605
_reflns_number_gt 7221
_reflns_number_total 7347
_reflns_threshold_expression >2sigma(I)
_cod_data_source_file cg0505057si20050928_052814.cif
_cod_data_source_block c:\frames\090\work\cc
_cod_original_sg_symbol_H-M Cc
_cod_database_code 4504746

loop_
_symmetry_equiv_pos_as_xyz
'x, y, z'
'x, -y, z+1/2'
'x+1/2, y+1/2, z'
'x+1/2, -y+1/2, z+1/2'

loop_
_atom_site_label
_atom_site_type_symbol
_atom_site_fract_x
_atom_site_fract_y
_atom_site_fract_z
_atom_site_U_iso_or_equiv
_atom_site_adp_type
_atom_site_occupancy
_atom_site_symmetry_multiplicity
_atom_site_calc_flag
_atom_site_refinement_flags
Ag1 Ag 0.872920(10) 0.683833(9) 0.938101(11) 0.03881(5) Uani 1 1 d .
S1 S 1.07860(4) 0.72298(3) 1.25119(6) 0.03020(11) Uani 1 1 d .
C1 C 0.66030(15) 0.17695(11) 0.9860(2) 0.0252(4) Uani 1 1 d .
C15 C 0.66402(16) 0.31981(11) 1.0305(2) 0.0260(4) Uani 1 1 d .
C2 C 0.67443(16) 0.18398(11) 0.8947(2) 0.0277(4) Uani 1 1 d .
H2 H 0.6715 0.2347 0.8601 0.033 Uiso 1 1 calc R
C8 C 0.67468(15) 0.45213(11) 1.1221(2) 0.0255(4) Uani 1 1 d .
C17 C 0.92595(16) 0.68389(12) 0.5679(2) 0.0290(4) Uani 1 1 d .
H17 H 0.9125 0.7364 0.5777 0.035 Uiso 1 1 calc R
C9 C 0.70988(15) 0.49323(12) 1.0711(2) 0.0266(4) Uani 1 1 d .
H9 H 0.7212 0.4660 1.0198 0.032 Uiso 1 1 calc R
N1 N 0.64275(15) 0.24205(10) 1.0331(2) 0.0304(4) Uani 1 1 d .
H1N H 0.6160 0.2324 1.0669 0.036 Uiso 1 1 calc R
C16 C 0.94630(16) 0.66899(12) 0.4853(2) 0.0271(4) Uani 1 1 d .
C18 C 0.92570(16) 0.62032(13) 0.6357(2) 0.0304(4) Uani 1 1 d .
N2 N 0.65535(14) 0.37016(10) 1.10419(19) 0.0281(3) Uani 1 1 d .
H2N H 0.6360 0.3491 1.1435 0.034 Uiso 1 1 calc R
O1 O 0.68894(13) 0.34168(9) 0.96996(17) 0.0355(3) Uani 1 1 d .
C13 C 0.66024(17) 0.49417(13) 1.1988(2) 0.0302(4) Uani 1 1 d .
H13 H 0.6381 0.4665 1.2362 0.036 Uiso 1 1 calc R
C20 C 0.96157(19) 0.52812(13) 0.5377(3) 0.0376(5) Uani 1 1 d .
H20 H 0.9731 0.4753 0.5260 0.045 Uiso 1 1 calc R
C22 C 0.90949(17) 0.63698(13) 0.7271(2) 0.0334(4) Uani 1 1 d .
C10 C 0.72812(15) 0.57432(12) 1.0964(2) 0.0277(4) Uani 1 1 d .
N3 N 0.71114(18) 0.13503(15) 0.6783(2) 0.0476(5) Uani 1 1 d .
C5 C 0.6824(2) 0.03471(13) 0.9929(2) 0.0384(5) Uani 1 1 d .
H5 H 0.6852 -0.0161 1.0272 0.046 Uiso 1 1 calc R
C3 C 0.69282(15) 0.11617(12) 0.8549(2) 0.0292(4) Uani 1 1 d .
N7 N 0.89826(17) 0.64907(14) 0.8005(2) 0.0422(5) Uani 1 1 d .
C7 C 0.70409(18) 0.12598(14) 0.7571(2) 0.0341(4) Uani 1 1 d .
C21 C 0.96336(17) 0.59001(12) 0.4709(2) 0.0318(4) Uani 1 1 d .
H21 H 0.9764 0.5792 0.4137 0.038 Uiso 1 1 calc R
C6 C 0.66294(17) 0.10148(13) 1.0326(2) 0.0312(4) Uani 1 1 d .
H6 H 0.6513 0.0957 1.0922 0.037 Uiso 1 1 calc R
C19 C 0.94306(18) 0.54237(13) 0.6221(3) 0.0365(5) Uani 1 1 d .
H19 H 0.9423 0.5000 0.6693 0.044 Uiso 1 1 calc R
C12 C 0.67752(17) 0.57547(13) 1.2215(2) 0.0336(4) Uani 1 1 d .
H12 H 0.6659 0.6028 1.2724 0.040 Uiso 1 1 calc R
C4 C 0.69787(19) 0.04109(13) 0.9038(2) 0.0364(5) Uani 1 1 d .
H4 H 0.7115 -0.0046 0.8769 0.044 Uiso 1 1 calc R
O2 O 0.93253(13) 0.84162(9) 0.49087(17) 0.0345(3) Uani 1 1 d .
C30 C 0.94325(16) 0.80898(11) 0.4196(2) 0.0271(4) Uani 1 1 d .
N5 N 0.94963(15) 0.72739(10) 0.4128(2) 0.0325(4) Uani 1 1 d .
H5N H 0.9566 0.7104 0.3565 0.039 Uiso 1 1 calc R
C14 C 0.76864(15) 0.61159(11) 1.0462(2) 0.0285(4) Uani 1 1 d .
C11 C 0.71180(17) 0.61721(12) 1.1702(2) 0.0319(4) Uani 1 1 d .
H11 H 0.7236 0.6729 1.1849 0.038 Uiso 1 1 calc R
N6 N 0.95059(15) 0.84750(10) 0.3345(2) 0.0322(4) Uani 1 1 d .
H6N H 0.9592 0.8168 0.2893 0.039 Uiso 1 1 calc R
C24 C 0.91975(16) 0.98577(12) 0.3572(2) 0.0296(4) Uani 1 1 d .
H24 H 0.9038 0.9708 0.4095 0.035 Uiso 1 1 calc R
N8 N 0.8685(2) 1.17714(12) 0.4027(3) 0.0495(6) Uani 1 1 d .
C27 C 0.96616(18) 1.03242(13) 0.2030(3) 0.0362(5) Uani 1 1 d .
H27 H 0.9819 1.0476 0.1505 0.043 Uiso 1 1 calc R
N4 N 0.80288(16) 0.63625(11) 1.0065(2) 0.0368(4) Uani 1 1 d .
C28 C 0.96898(17) 0.95308(13) 0.2335(2) 0.0325(4) Uani 1 1 d .
H28 H 0.9867 0.9142 0.2014 0.039 Uiso 1 1 calc R
C23 C 0.94609(15) 0.92898(12) 0.3107(2) 0.0276(4) Uani 1 1 d .
C29 C 0.88980(18) 1.12636(13) 0.3702(3) 0.0371(5) Uani 1 1 d .
C25 C 0.91740(16) 1.06599(12) 0.3246(2) 0.0307(4) Uani 1 1 d .
C26 C 0.94040(18) 1.08980(13) 0.2488(2) 0.0361(5) Uani 1 1 d .
H26 H 0.9385 1.1445 0.2286 0.043 Uiso 1 1 calc R
O5 O 1.09979(14) 0.80495(9) 1.24374(18) 0.0383(4) Uani 1 1 d .
O3 O 1.06146(14) 0.67298(10) 1.14508(19) 0.0413(4) Uani 1 1 d .
O4 O 0.99759(15) 0.71769(11) 1.2448(2) 0.0489(5) Uani 1 1 d .
C31 C 1.1834(2) 0.68541(14) 1.4135(3) 0.0476(6) Uani 1 1 d .
H31C H 1.2385 0.6852 1.4190 0.071 Uiso 1 1 calc R
H31B H 1.1706 0.6310 1.4244 0.071 Uiso 1 1 calc R
H31A H 1.1996 0.7190 1.4879 0.071 Uiso 1 1 calc R

loop_
_atom_site_aniso_label
_atom_site_aniso_U_11
_atom_site_aniso_U_22
_atom_site_aniso_U_33
_atom_site_aniso_U_23
_atom_site_aniso_U_13
_atom_site_aniso_U_12
Ag1 0.05326(10) 0.03469(8) 0.04704(9) 0.00190(8) 0.04149(8) -0.00502(8)
S1 0.0456(3) 0.0274(2) 0.0375(3) -0.0051(2) 0.0361(3) -0.0059(2)
C1 0.0297(10) 0.0256(9) 0.0272(9) -0.0024(7) 0.0221(9) -0.0028(7)
C15 0.0334(10) 0.0253(9) 0.0301(10) 0.0004(7) 0.0258(9) 0.0001(7)
C2 0.0360(11) 0.0263(9) 0.0301(9) 0.0005(7) 0.0262(9) -0.0005(7)
C8 0.0285(10) 0.0234(8) 0.0284(9) 0.0005(7) 0.0210(9) 0.0009(7)
C17 0.0343(11) 0.0273(9) 0.0329(10) -0.0002(7) 0.0259(9) -0.0013(8)
C9 0.0323(10) 0.0269(9) 0.0292(9) 0.0013(7) 0.0243(9) 0.0008(8)
N1 0.0470(11) 0.0256(8) 0.0402(10) -0.0024(7) 0.0383(9) -0.0027(7)
C16 0.0311(10) 0.0260(9) 0.0298(9) -0.0018(7) 0.0230(9) -0.0019(7)
C18 0.0310(10) 0.0342(10) 0.0313(10) -0.0021(8) 0.0232(9) -0.0056(8)
N2 0.0405(10) 0.0243(8) 0.0374(9) 0.0012(7) 0.0335(9) -0.0011(7)
O1 0.0583(10) 0.0272(7) 0.0463(9) -0.0035(6) 0.0456(9) -0.0063(7)
C13 0.0386(11) 0.0307(10) 0.0331(10) -0.0008(8) 0.0291(10) -0.0013(8)
C20 0.0473(13) 0.0264(10) 0.0455(12) -0.0028(9) 0.0341(12) -0.0042(9)
C22 0.0356(11) 0.0351(10) 0.0345(11) -0.0003(8) 0.0258(10) -0.0080(9)
C10 0.0302(10) 0.0267(9) 0.0312(10) 0.0009(7) 0.0229(9) -0.0005(7)
N3 0.0578(13) 0.0619(14) 0.0442(11) -0.0042(10) 0.0430(11) 0.0001(11)
C5 0.0602(15) 0.0242(9) 0.0413(12) 0.0009(8) 0.0388(12) 0.0000(9)
C3 0.0338(11) 0.0327(10) 0.0281(10) -0.0024(8) 0.0238(9) -0.0004(8)
N7 0.0468(12) 0.0484(12) 0.0419(11) -0.0011(9) 0.0343(11) -0.0081(10)
C7 0.0402(12) 0.0367(11) 0.0325(10) -0.0041(8) 0.0275(10) 0.0013(9)
C21 0.0381(11) 0.0272(9) 0.0364(11) -0.0022(8) 0.0279(10) 0.0001(8)
C6 0.0453(12) 0.0275(9) 0.0336(10) -0.0015(8) 0.0320(10) -0.0034(8)
C19 0.0429(12) 0.0307(10) 0.0401(12) 0.0016(9) 0.0299(11) -0.0064(9)
C12 0.0459(13) 0.0305(10) 0.0380(11) -0.0062(8) 0.0340(11) -0.0023(9)
C4 0.0536(14) 0.0290(10) 0.0384(11) -0.0026(8) 0.0360(11) 0.0031(9)
O2 0.0559(10) 0.0267(7) 0.0401(8) -0.0022(6) 0.0403(8) 0.0005(7)
C30 0.0337(10) 0.0245(9) 0.0315(10) 0.0003(7) 0.0255(9) 0.0002(7)
N5 0.0520(11) 0.0241(8) 0.0453(10) -0.0004(7) 0.0426(10) 0.0012(7)
C14 0.0338(11) 0.0215(8) 0.0323(10) 0.0022(7) 0.0234(9) 0.0007(7)
C11 0.0387(11) 0.0249(9) 0.0374(11) -0.0030(8) 0.0281(10) -0.0016(8)
N6 0.0516(11) 0.0241(8) 0.0427(10) -0.0010(7) 0.0407(10) 0.0012(8)
C24 0.0388(11) 0.0255(9) 0.0345(10) 0.0001(8) 0.0290(10) 0.0004(8)
N8 0.0683(15) 0.0304(10) 0.0650(17) -0.0058(9) 0.0515(16) 0.0016(10)
C27 0.0454(13) 0.0350(11) 0.0400(12) 0.0081(9) 0.0338(11) 0.0025(9)
N4 0.0458(12) 0.0285(9) 0.0491(12) 0.0034(8) 0.0375(11) -0.0014(8)
C28 0.0409(12) 0.0322(10) 0.0373(11) 0.0047(8) 0.0317(10) 0.0054(9)
C23 0.0324(10) 0.0254(9) 0.0308(10) 0.0017(7) 0.0239(9) 0.0014(7)
C29 0.0461(13) 0.0247(10) 0.0432(12) -0.0025(8) 0.0315(12) -0.0013(9)
C25 0.0337(11) 0.0271(9) 0.0328(10) -0.0002(8) 0.0233(9) 0.0019(8)
C26 0.0416(12) 0.0267(10) 0.0411(12) 0.0076(9) 0.0287(11) 0.0028(9)
O5 0.0506(10) 0.0305(8) 0.0413(9) 0.0012(6) 0.0344(8) -0.0045(7)
O3 0.0554(11) 0.0449(9) 0.0471(10) -0.0141(7) 0.0443(9) -0.0082(8)
O4 0.0671(12) 0.0446(10) 0.0743(13) -0.0178(9) 0.0636(12) -0.0140(9)
C31 0.0653(18) 0.0378(13) 0.0409(13) 0.0085(10) 0.0367(14) 0.0011(11)

loop_
_atom_type_symbol
_atom_type_description
_atom_type_scat_dispersion_real
_atom_type_scat_dispersion_imag
_atom_type_scat_source
C C 0.0033 0.0016 'International Tables Vol C Tables 4.2.6.8 and 6.1.1.4'
H H 0.0000 0.0000 'International Tables Vol C Tables 4.2.6.8 and 6.1.1.4'
N N 0.0061 0.0033 'International Tables Vol C Tables 4.2.6.8 and 6.1.1.4'
O O 0.0106 0.0060 'International Tables Vol C Tables 4.2.6.8 and 6.1.1.4'
Ag Ag -0.8971 1.1015 'International Tables Vol C Tables 4.2.6.8 and 6.1.1.4'
S S 0.1246 0.1234 'International Tables Vol C Tables 4.2.6.8 and 6.1.1.4'

loop_
_geom_angle_atom_site_label_1
_geom_angle_atom_site_label_2
_geom_angle_atom_site_label_3
_geom_angle
_geom_angle_site_symmetry_1
_geom_angle_site_symmetry_3
N4 Ag1 N7 138.91(8) . .
N4 Ag1 N8 119.46(8) . 2_575
N7 Ag1 N8 95.58(8) . 2_575
N4 Ag1 O3 107.89(7) . .
N7 Ag1 O3 86.86(7) . .
N8 Ag1 O3 96.61(8) 2_575 .
O5 S1 O4 111.85(11) . .
O5 S1 O3 111.90(10) . .
O4 S1 O3 111.46(11) . .
O5 S1 C31 107.12(12) . .
O4 S1 C31 107.43(14) . .
O3 S1 C31 106.75(13) . .
C6 C1 C2 118.82(18) . .
C6 C1 N1 117.82(17) . .
C2 C1 N1 123.36(18) . .
O1 C15 N1 123.25(18) . .
O1 C15 N2 123.57(18) . .
N1 C15 N2 113.18(17) . .
C3 C2 C1 119.51(18) . .
C13 C8 C9 118.59(18) . .
C13 C8 N2 117.63(18) . .
C9 C8 N2 123.75(18) . .
C18 C17 C16 118.75(19) . .
C10 C9 C8 119.27(18) . .
C15 N1 C1 125.06(17) . .
C17 C16 N5 124.42(18) . .
C17 C16 C21 118.72(18) . .
N5 C16 C21 116.85(18) . .
C19 C18 C17 122.5(2) . .
C19 C18 C22 119.15(19) . .
C17 C18 C22 118.31(19) . .
C15 N2 C8 125.62(17) . .
C12 C13 C8 121.42(19) . .
C21 C20 C19 120.4(2) . .
N7 C22 C18 178.7(3) . .
C9 C10 C11 122.55(18) . .
C9 C10 C14 115.88(17) . .
C11 C10 C14 121.53(19) . .
C4 C5 C6 120.9(2) . .
C4 C3 C2 121.78(18) . .
C4 C3 C7 120.61(19) . .
C2 C3 C7 117.58(19) . .
C22 N7 Ag1 175.0(2) . .
N3 C7 C3 178.3(3) . .
C20 C21 C16 121.4(2) . .
C5 C6 C1 120.78(19) . .
C20 C19 C18 118.2(2) . .
C13 C12 C11 120.50(19) . .
C5 C4 C3 118.20(19) . .
O2 C30 N6 124.96(18) . .
O2 C30 N5 124.33(18) . .
N6 C30 N5 110.70(17) . .
C30 N5 C16 127.34(17) . .
N4 C14 C10 175.5(2) . .
C12 C11 C10 117.64(19) . .
C30 N6 C23 128.28(17) . .
C23 C24 C25 118.17(19) . .
C29 N8 Ag1 146.8(2) . 2_574
C28 C27 C26 120.2(2) . .
C14 N4 Ag1 178.1(2) . .
C27 C28 C23 121.16(19) . .
C24 C23 N6 124.17(18) . .
C24 C23 C28 119.46(19) . .
N6 C23 C28 116.37(18) . .
N8 C29 C25 176.2(3) . .
C26 C25 C24 122.36(19) . .
C26 C25 C29 118.0(2) . .
C24 C25 C29 119.7(2) . .
C25 C26 C27 118.7(2) . .
S1 O3 Ag1 102.47(9) . .

loop_
_geom_bond_atom_site_label_1
_geom_bond_atom_site_label_2
_geom_bond_distance
_geom_bond_site_symmetry_2
Ag1 N4 2.1795(19) .
Ag1 N7 2.234(2) .
Ag1 N8 2.373(2) 2_575
Ag1 O3 2.595(2) .
S1 O5 1.4547(16) .
S1 O4 1.4569(18) .
S1 O3 1.4628(16) .
S1 C31 1.753(3) .
C1 C6 1.394(3) .
C1 C2 1.397(3) .
C1 N1 1.400(2) .
C15 O1 1.219(2) .
C15 N1 1.373(2) .
C15 N2 1.375(3) .
C2 C3 1.391(3) .
C8 C13 1.398(3) .
C8 C9 1.398(3) .
C8 N2 1.403(2) .
C17 C18 1.393(3) .
C17 C16 1.393(3) .
C9 C10 1.389(3) .
C16 N5 1.397(3) .
C16 C21 1.408(3) .
C18 C19 1.390(3) .
C18 C22 1.449(3) .
C13 C12 1.389(3) .
C20 C21 1.376(3) .
C20 C19 1.387(3) .
C22 N7 1.135(3) .
C10 C11 1.397(3) .
C10 C14 1.442(3) .
N3 C7 1.139(3) .
C5 C4 1.385(3) .
C5 C6 1.386(3) .
C3 C4 1.390(3) .
C3 C7 1.444(3) .
C12 C11 1.393(3) .
O2 C30 1.213(2) .
C30 N6 1.376(3) .
C30 N5 1.384(2) .
C14 N4 1.141(3) .
N6 C23 1.394(3) .
C24 C23 1.390(3) .
C24 C25 1.406(3) .
N8 C29 1.139(3) .
N8 Ag1 2.373(2) 2_574
C27 C28 1.383(3) .
C27 C26 1.384(3) .
C28 C23 1.402(3) .
C29 C25 1.440(3) .
C25 C26 1.384(3) .
